data_7130673
loop_
_publ_author_name
'Sharma, Deepti'
'Benny, Annabel'
'Gupta, Radhika'
'Jemmis, Eluvathingal D.'
'Venugopal, Ajay'

_publ_section_title
;
 Crystallographic evidence for a continuum and reversal of roles in
 primary-secondary interactions in antimony Lewis acids: applications in
 carbonyl activation.
;
_journal_issue 78
_journal_name_full 'Chemical communications (Cambridge, England)'
_journal_page_first 11009
_journal_page_last 11012
_journal_paper_doi 10.1039/d2cc04027a
_journal_volume 58
_journal_year 2022
_chemical_formula_moiety 'C17 H21 Cl N Sb'
_chemical_formula_sum 'C17 H21 Cl N Sb'
_chemical_formula_weight 396.55
_space_group_crystal_system monoclinic
_space_group_IT_number 14
_space_group_name_Hall '-P 2ybc'
_space_group_name_H-M_alt 'P 1 21/c 1'
_atom_sites_solution_hydrogens geom
_audit_creation_method SHELXL-2018/3
_audit_update_record
;
2022-08-23 deposited with the CCDC.	2022-09-05 downloaded from the CCDC.
;
_cell_angle_alpha 90
_cell_angle_beta 103.132(2)
_cell_angle_gamma 90
_cell_formula_units_Z 4
_cell_length_a 8.6015(6)
_cell_length_b 12.9734(9)
_cell_length_c 15.5648(10)
_cell_measurement_reflns_used 9970
_cell_measurement_temperature 150(2)
_cell_measurement_theta_max 28.40
_cell_measurement_theta_min 2.43
_cell_volume 1691.5(2)
_computing_cell_refinement 'APEX3/SAINT (Bruker, 2016)'
_computing_data_collection 'APEX3 (Bruker, 2016)'
_computing_data_reduction 'SAINT/XPREP (Bruker, 2016)'
_computing_molecular_graphics 'ORTEP3- 2014.1(Farrugia, 1997) '
_computing_publication_material 'SHELXL-2018/3 (Sheldrick, 2018)'
_computing_structure_refinement 'SHELXL-2018/3 (Sheldrick, 2018)'
_computing_structure_solution 'SHELXT 2018/2 (Sheldrick, 2018)'
_diffrn_ambient_temperature 150(2)
_diffrn_detector_area_resol_mean 0
_diffrn_measured_fraction_theta_full 1.000
_diffrn_measured_fraction_theta_max 1.000
_diffrn_measurement_device_type 'Bruker KAPPA APEX-II CCD'
_diffrn_measurement_method '\f and \w scans'
_diffrn_radiation_type MoK\a
_diffrn_radiation_wavelength 0.71073
_diffrn_reflns_av_R_equivalents 0.0366
_diffrn_reflns_av_unetI/netI 0.0261
_diffrn_reflns_Laue_measured_fraction_full 1.000
_diffrn_reflns_Laue_measured_fraction_max 1.000
_diffrn_reflns_limit_h_max 11
_diffrn_reflns_limit_h_min -11
_diffrn_reflns_limit_k_max 17
_diffrn_reflns_limit_k_min -17
_diffrn_reflns_limit_l_max 20
_diffrn_reflns_limit_l_min -20
_diffrn_reflns_number 23276
_diffrn_reflns_point_group_measured_fraction_full 1.000
_diffrn_reflns_point_group_measured_fraction_max 1.000
_diffrn_reflns_theta_full 25.242
_diffrn_reflns_theta_max 28.000
_diffrn_reflns_theta_min 2.431
_diffrn_source 'sealed tube'
_exptl_absorpt_coefficient_mu 1.780
_exptl_absorpt_correction_T_max 0.924
_exptl_absorpt_correction_T_min 0.808
_exptl_absorpt_correction_type multi-scan
_exptl_absorpt_process_details 'SADABS (Bruker, 2016)'
_exptl_crystal_colour colourless
_exptl_crystal_density_diffrn 1.557
_exptl_crystal_density_meas 1.556
_exptl_crystal_density_method NONE
_exptl_crystal_description rectangular
_exptl_crystal_F_000 792
_exptl_crystal_size_max 0.125
_exptl_crystal_size_mid 0.085
_exptl_crystal_size_min 0.045
_refine_diff_density_max 0.596
_refine_diff_density_min -0.488
_refine_diff_density_rms 0.081
_refine_ls_extinction_method none
_refine_ls_goodness_of_fit_ref 1.075
_refine_ls_hydrogen_treatment constr
_refine_ls_matrix_type full
_refine_ls_number_parameters 186
_refine_ls_number_reflns 4095
_refine_ls_number_restraints 0
_refine_ls_restrained_S_all 1.075
_refine_ls_R_factor_all 0.0297
_refine_ls_R_factor_gt 0.0235
_refine_ls_shift/su_max 0.000
_refine_ls_shift/su_mean 0.000
_refine_ls_structure_factor_coef Fsqd
_refine_ls_weighting_details 'w=1/[\s^2^(Fo^2^)+(0.0232P)^2^+1.4173P] where P=(Fo^2^+2Fc^2^)/3'
_refine_ls_weighting_scheme calc
_refine_ls_wR_factor_gt 0.0563
_refine_ls_wR_factor_ref 0.0592
_reflns_Friedel_coverage 0.000
_reflns_number_gt 3576
_reflns_number_total 4095
_reflns_threshold_expression 'I > 2\s(I)'
_cod_data_source_file d2cc04027a2.cif
_cod_data_source_block 1B
_cod_depositor_comments 'Adding full bibliography for 7130672--7130679.cif.'
_cod_original_sg_symbol_H-M 'P 21/c'
_cod_database_code 7130673
_shelx_shelxl_version_number 2018/3
_shelx_space_group_comment
;
The symmetry employed for this shelxl refinement is uniquely defined
by the following loop, which should always be used as a source of
symmetry information in preference to the above space-group names.
They are only intended as comments.
;
_shelx_estimated_absorpt_t_min 0.808
_shelx_estimated_absorpt_t_max 0.924

loop_
_space_group_symop_operation_xyz
'x, y, z'
'-x, y+1/2, -z+1/2'
'-x, -y, -z'
'x, -y-1/2, z-1/2'

loop_
_atom_site_label
_atom_site_type_symbol
_atom_site_fract_x
_atom_site_fract_y
_atom_site_fract_z
_atom_site_U_iso_or_equiv
_atom_site_adp_type
_atom_site_occupancy
_atom_site_site_symmetry_order
_atom_site_calc_flag
_atom_site_refinement_flags_posn
_atom_site_refinement_flags_adp
_atom_site_refinement_flags_occupancy
_atom_site_disorder_assembly
_atom_site_disorder_group
C1 C 0.6273(3) 0.18588(18) 0.38034(16) 0.0231(5) Uani 1 1 d . . . . .
C2 C 0.7300(3) 0.25001(19) 0.34885(15) 0.0243(5) Uani 1 1 d . . . . .
C3 C 0.8929(3) 0.2489(2) 0.38428(17) 0.0334(6) Uani 1 1 d . . . . .
H3 H 0.962722 0.292939 0.361991 0.040 Uiso 1 1 calc R U . . .
C4 C 0.9515(3) 0.1812(2) 0.45353(18) 0.0354(6) Uani 1 1 d . . . . .
H4 H 1.062870 0.179091 0.478964 0.042 Uiso 1 1 calc R U . . .
C5 C 0.8496(3) 0.1172(2) 0.48568(17) 0.0323(6) Uani 1 1 d . . . . .
H5 H 0.891604 0.071910 0.533262 0.039 Uiso 1 1 calc R U . . .
C6 C 0.6864(3) 0.11816(19) 0.44928(17) 0.0280(5) Uani 1 1 d . . . . .
H6 H 0.616636 0.073507 0.471023 0.034 Uiso 1 1 calc R U . . .
C7 C 0.6498(4) 0.4247(2) 0.30425(19) 0.0358(6) Uani 1 1 d . . . . .
H7A H 0.611987 0.430043 0.358928 0.054 Uiso 1 1 calc R U . . .
H7B H 0.579752 0.464931 0.257799 0.054 Uiso 1 1 calc R U . . .
H7C H 0.758939 0.451445 0.314143 0.054 Uiso 1 1 calc R U . . .
C8 C 0.7067(4) 0.3039(2) 0.19577(18) 0.0392(7) Uani 1 1 d . . . . .
H8A H 0.818127 0.326634 0.206693 0.059 Uiso 1 1 calc R U . . .
H8B H 0.641534 0.345809 0.148690 0.059 Uiso 1 1 calc R U . . .
H8C H 0.699699 0.231289 0.177906 0.059 Uiso 1 1 calc R U . . .
C9 C 0.3028(3) 0.34119(18) 0.33525(15) 0.0223(5) Uani 1 1 d . . . . .
C10 C 0.2190(3) 0.40433(19) 0.26698(17) 0.0269(5) Uani 1 1 d . . . . .
C11 C 0.1399(3) 0.4916(2) 0.2875(2) 0.0356(6) Uani 1 1 d . . . . .
H11 H 0.082520 0.533691 0.241084 0.043 Uiso 1 1 calc R U . . .
C12 C 0.1433(3) 0.5181(2) 0.3737(2) 0.0385(7) Uani 1 1 d . . . . .
C13 C 0.2311(3) 0.4570(2) 0.44077(19) 0.0344(6) Uani 1 1 d . . . . .
H13 H 0.236288 0.475958 0.500317 0.041 Uiso 1 1 calc R U . . .
C14 C 0.3117(3) 0.36923(19) 0.42382(16) 0.0261(5) Uani 1 1 d . . . . .
C15 C 0.2119(4) 0.3822(2) 0.17050(17) 0.0389(6) Uani 1 1 d . . . . .
H15A H 0.155772 0.438477 0.134238 0.058 Uiso 1 1 calc R U . . .
H15B H 0.154676 0.317361 0.153591 0.058 Uiso 1 1 calc R U . . .
H15C H 0.320546 0.376520 0.161323 0.058 Uiso 1 1 calc R U . . .
C16 C 0.0536(4) 0.6118(3) 0.3947(3) 0.0624(10) Uani 1 1 d . . . . .
H16A H -0.022074 0.590786 0.429868 0.094 Uiso 1 1 calc R U . . .
H16B H -0.004618 0.643516 0.339585 0.094 Uiso 1 1 calc R U . . .
H16C H 0.129509 0.661591 0.428077 0.094 Uiso 1 1 calc R U . . .
C17 C 0.4077(3) 0.3094(2) 0.50090(17) 0.0359(6) Uani 1 1 d . . . . .
H17A H 0.521827 0.319695 0.504271 0.054 Uiso 1 1 calc R U . . .
H17B H 0.382074 0.235917 0.492939 0.054 Uiso 1 1 calc R U . . .
H17C H 0.381679 0.333699 0.555570 0.054 Uiso 1 1 calc R U . . .
Cl1 Cl 0.27121(7) 0.08384(5) 0.37628(4) 0.02928(13) Uani 1 1 d . . . . .
Sb1 Sb 0.40192(2) 0.20341(2) 0.29125(2) 0.02129(6) Uani 1 1 d . . . . .
N1 N 0.6477(3) 0.31581(15) 0.27701(14) 0.0264(4) Uani 1 1 d . . . . .

loop_
_atom_site_aniso_label
_atom_site_aniso_U_11
_atom_site_aniso_U_22
_atom_site_aniso_U_33
_atom_site_aniso_U_23
_atom_site_aniso_U_13
_atom_site_aniso_U_12
C1 0.0206(11) 0.0227(12) 0.0267(12) -0.0003(9) 0.0070(9) 0.0025(8)
C2 0.0248(11) 0.0270(12) 0.0228(11) -0.0034(10) 0.0091(9) -0.0024(9)
C3 0.0259(12) 0.0459(16) 0.0306(13) -0.0060(12) 0.0111(11) -0.0078(11)
C4 0.0215(12) 0.0507(17) 0.0333(14) -0.0087(12) 0.0050(11) 0.0037(11)
C5 0.0297(13) 0.0342(14) 0.0320(13) -0.0013(11) 0.0050(10) 0.0103(11)
C6 0.0257(12) 0.0260(12) 0.0338(13) 0.0028(10) 0.0099(10) 0.0036(10)
C7 0.0447(16) 0.0248(13) 0.0385(15) 0.0001(11) 0.0110(12) -0.0102(11)
C8 0.0467(17) 0.0466(17) 0.0298(14) 0.0013(12) 0.0197(13) -0.0054(13)
C9 0.0196(10) 0.0196(11) 0.0267(12) -0.0035(9) 0.0032(9) -0.0008(8)
C10 0.0231(11) 0.0227(12) 0.0319(13) 0.0016(10) 0.0004(9) -0.0012(9)
C11 0.0226(12) 0.0243(13) 0.0565(18) 0.0044(12) 0.0016(11) 0.0028(10)
C12 0.0288(13) 0.0242(13) 0.067(2) -0.0092(13) 0.0195(13) -0.0015(10)
C13 0.0345(14) 0.0313(14) 0.0416(15) -0.0127(12) 0.0170(12) -0.0060(11)
C14 0.0228(11) 0.0285(13) 0.0274(12) -0.0057(10) 0.0067(9) -0.0056(9)
C15 0.0473(16) 0.0342(15) 0.0288(14) 0.0075(12) -0.0047(12) 0.0015(12)
C16 0.053(2) 0.0324(16) 0.113(3) -0.0096(19) 0.042(2) 0.0062(15)
C17 0.0387(15) 0.0466(17) 0.0208(12) -0.0039(11) 0.0035(11) -0.0016(12)
Cl1 0.0275(3) 0.0234(3) 0.0410(3) 0.0010(2) 0.0161(3) -0.0043(2)
Sb1 0.02273(8) 0.01890(8) 0.02216(9) -0.00174(6) 0.00492(6) 0.00022(6)
N1 0.0322(11) 0.0238(10) 0.0247(10) -0.0007(8) 0.0099(9) -0.0051(8)

loop_
_atom_type_symbol
_atom_type_description
_atom_type_scat_dispersion_real
_atom_type_scat_dispersion_imag
_atom_type_scat_source
C C 0.0033 0.0016 'International Tables Vol C Tables 4.2.6.8 and 6.1.1.4'
H H 0.0000 0.0000 'International Tables Vol C Tables 4.2.6.8 and 6.1.1.4'
Cl Cl 0.1484 0.1585 'International Tables Vol C Tables 4.2.6.8 and 6.1.1.4'
Sb Sb -0.5866 1.5461 'International Tables Vol C Tables 4.2.6.8 and 6.1.1.4'
N N 0.0061 0.0033 'International Tables Vol C Tables 4.2.6.8 and 6.1.1.4'

loop_
_geom_angle_atom_site_label_1
_geom_angle_atom_site_label_2
_geom_angle_atom_site_label_3
_geom_angle
_geom_angle_site_symmetry_1
_geom_angle_site_symmetry_3
_geom_angle_publ_flag
C2 C1 C6 120.2(2) . . ?
C2 C1 Sb1 105.42(16) . . ?
C6 C1 Sb1 133.68(18) . . ?
C1 C2 C3 121.5(2) . . ?
C1 C2 N1 112.8(2) . . ?
C3 C2 N1 125.7(2) . . ?
C2 C3 C4 118.1(2) . . ?
C5 C4 C3 120.8(2) . . ?
C4 C5 C6 120.8(2) . . ?
C5 C6 C1 118.6(2) . . ?
C10 C9 C14 119.6(2) . . ?
C10 C9 Sb1 114.52(17) . . ?
C14 C9 Sb1 125.88(17) . . ?
C11 C10 C9 119.6(2) . . ?
C11 C10 C15 117.9(2) . . ?
C9 C10 C15 122.5(2) . . ?
C12 C11 C10 121.5(3) . . ?
C11 C12 C13 118.4(2) . . ?
C11 C12 C16 120.7(3) . . ?
C13 C12 C16 120.9(3) . . ?
C12 C13 C14 122.3(3) . . ?
C13 C14 C9 118.6(2) . . ?
C13 C14 C17 118.5(2) . . ?
C9 C14 C17 122.9(2) . . ?
C1 Sb1 C9 104.43(9) . . ?
C1 Sb1 Cl1 92.41(6) . . ?
C9 Sb1 Cl1 95.14(6) . . ?
C2 N1 C7 111.7(2) . . ?
C2 N1 C8 113.3(2) . . ?
C7 N1 C8 111.3(2) . . ?

loop_
_geom_bond_atom_site_label_1
_geom_bond_atom_site_label_2
_geom_bond_distance
_geom_bond_site_symmetry_2
_geom_bond_publ_flag
C1 C2 1.381(3) . ?
C1 C6 1.391(3) . ?
C1 Sb1 2.124(2) . ?
C2 C3 1.385(3) . ?
C2 N1 1.456(3) . ?
C3 C4 1.392(4) . ?
C4 C5 1.382(4) . ?
C5 C6 1.389(3) . ?
C7 N1 1.474(3) . ?
C8 N1 1.474(3) . ?
C9 C10 1.404(3) . ?
C9 C14 1.411(3) . ?
C9 Sb1 2.158(2) . ?
C10 C11 1.394(4) . ?
C10 C15 1.516(4) . ?
C11 C12 1.379(4) . ?
C12 C13 1.389(4) . ?
C12 C16 1.513(4) . ?
C13 C14 1.390(3) . ?
C14 C17 1.508(4) . ?
Cl1 Sb1 2.4695(6) . ?

loop_
_geom_torsion_atom_site_label_1
_geom_torsion_atom_site_label_2
_geom_torsion_atom_site_label_3
_geom_torsion_atom_site_label_4
_geom_torsion
_geom_torsion_site_symmetry_1
_geom_torsion_site_symmetry_2
_geom_torsion_site_symmetry_3
_geom_torsion_site_symmetry_4
_geom_torsion_publ_flag
C6 C1 C2 C3 0.1(4) . . . . ?
Sb1 C1 C2 C3 -171.7(2) . . . . ?
C6 C1 C2 N1 -179.8(2) . . . . ?
Sb1 C1 C2 N1 8.3(2) . . . . ?
C1 C2 C3 C4 -0.4(4) . . . . ?
N1 C2 C3 C4 179.5(2) . . . . ?
C2 C3 C4 C5 0.1(4) . . . . ?
C3 C4 C5 C6 0.5(4) . . . . ?
C4 C5 C6 C1 -0.7(4) . . . . ?
C2 C1 C6 C5 0.4(4) . . . . ?
Sb1 C1 C6 C5 169.55(19) . . . . ?
C14 C9 C10 C11 -2.7(3) . . . . ?
Sb1 C9 C10 C11 175.36(18) . . . . ?
C14 C9 C10 C15 176.6(2) . . . . ?
Sb1 C9 C10 C15 -5.3(3) . . . . ?
C9 C10 C11 C12 0.6(4) . . . . ?
C15 C10 C11 C12 -178.8(2) . . . . ?
C10 C11 C12 C13 1.6(4) . . . . ?
C10 C11 C12 C16 -178.6(3) . . . . ?
C11 C12 C13 C14 -1.7(4) . . . . ?
C16 C12 C13 C14 178.5(3) . . . . ?
C12 C13 C14 C9 -0.4(4) . . . . ?
C12 C13 C14 C17 178.3(2) . . . . ?
C10 C9 C14 C13 2.6(3) . . . . ?
Sb1 C9 C14 C13 -175.26(18) . . . . ?
C10 C9 C14 C17 -176.1(2) . . . . ?
Sb1 C9 C14 C17 6.1(3) . . . . ?
C1 C2 N1 C7 110.4(2) . . . . ?
C3 C2 N1 C7 -69.5(3) . . . . ?
C1 C2 N1 C8 -122.9(2) . . . . ?
C3 C2 N1 C8 57.1(3) . . . . ?
